data_7110293
loop_
_publ_author_name
'Izod, Keith'
'Liddle, Stephen T.'
'Clegg, William'

_publ_section_title
;
 Protonation of a lanthanum phosphide-alkyl occurs at the P?La not the
 C?La bond: isolation of a cationic lanthanum alkyl complex
;
_journal_issue 15
_journal_name_full 'Chemical Communications'
_journal_page_first 1748
_journal_page_last 1749
_journal_paper_doi 10.1039/b404188g
_journal_year 2004
_chemical_formula_moiety 'C32 H62 La N O4 +, B C24 H20 -, 0.6 C4 H8 O, 0.2 C6 H14'
_chemical_formula_sum 'C59.56 H85.57 B La N O4.57 P Si2'
_chemical_formula_weight 1125.55
_chemical_name_systematic
;
?
;
_space_group_IT_number 14
_symmetry_cell_setting monoclinic
_symmetry_space_group_name_Hall '-P 2yn'
_symmetry_space_group_name_H-M 'P 1 21/n 1'
_atom_sites_solution_hydrogens geom
_atom_sites_solution_primary heavy
_atom_sites_solution_secondary difmap
_audit_creation_method SHELXL-97
_cell_angle_alpha 90.00
_cell_angle_beta 93.678(2)
_cell_angle_gamma 90.00
_cell_formula_units_Z 4
_cell_length_a 15.7843(15)
_cell_length_b 20.861(2)
_cell_length_c 17.8375(17)
_cell_measurement_reflns_used 22395
_cell_measurement_temperature 150(2)
_cell_measurement_theta_max 28.86
_cell_measurement_theta_min 2.26
_cell_volume 5861.4(10)
_computing_cell_refinement 'Bruker SAINT'
_computing_data_collection 'Bruker SMART'
_computing_data_reduction 'Bruker SAINT'
_computing_molecular_graphics 'Bruker SHELXTL'
_computing_publication_material 'Bruker SHELXTL and local programs'
_computing_structure_refinement 'Bruker SHELXTL'
_computing_structure_solution 'Bruker SHELXTL'
_diffrn_ambient_temperature 150(2)
_diffrn_measured_fraction_theta_full 0.997
_diffrn_measured_fraction_theta_max 0.997
_diffrn_measurement_device_type 'Bruker SMART 1K CCD diffractometer'
_diffrn_measurement_method 'thin-slice \w scans'
_diffrn_radiation_monochromator graphite
_diffrn_radiation_source 'sealed tube'
_diffrn_radiation_type MoK\a
_diffrn_radiation_wavelength 0.71073
_diffrn_reflns_av_R_equivalents 0.0928
_diffrn_reflns_av_sigmaI/netI 0.0982
_diffrn_reflns_limit_h_max 16
_diffrn_reflns_limit_h_min -16
_diffrn_reflns_limit_k_max 22
_diffrn_reflns_limit_k_min -18
_diffrn_reflns_limit_l_max 18
_diffrn_reflns_limit_l_min -19
_diffrn_reflns_number 25268
_diffrn_reflns_theta_full 22.50
_diffrn_reflns_theta_max 22.50
_diffrn_reflns_theta_min 1.50
_diffrn_standards_number 0
_exptl_absorpt_coefficient_mu 0.842
_exptl_absorpt_correction_T_max 0.86
_exptl_absorpt_correction_T_min 0.59
_exptl_absorpt_correction_type multi-scan
_exptl_crystal_colour yellow
_exptl_crystal_density_diffrn 1.275
_exptl_crystal_density_method 'not measured'
_exptl_crystal_description block
_exptl_crystal_F_000 2366
_exptl_crystal_size_max 0.70
_exptl_crystal_size_mid 0.35
_exptl_crystal_size_min 0.18
_refine_diff_density_max 3.065
_refine_diff_density_min -1.568
_refine_diff_density_rms 0.147
_refine_ls_extinction_coef 0.0015(3)
_refine_ls_extinction_expression Fc^*^=kFc[1+0.001xFc^2^\l^3^/sin(2\q)]^-1/4^
_refine_ls_extinction_method SHELXL
_refine_ls_goodness_of_fit_ref 1.131
_refine_ls_hydrogen_treatment constr
_refine_ls_matrix_type full
_refine_ls_number_parameters 689
_refine_ls_number_reflns 7640
_refine_ls_number_restraints 159
_refine_ls_restrained_S_all 1.120
_refine_ls_R_factor_all 0.1058
_refine_ls_R_factor_gt 0.0790
_refine_ls_shift/su_max 0.003
_refine_ls_shift/su_mean 0.000
_refine_ls_structure_factor_coef Fsqd
_refine_ls_weighting_details 'calc w=1/[\s^2^(Fo^2^)+(0.0882P)^2^+12.5438P] where P=(Fo^2^+2Fc^2^)/3'
_refine_ls_weighting_scheme calc
_refine_ls_wR_factor_gt 0.1694
_refine_ls_wR_factor_ref 0.1809
_reflns_number_gt 5761
_reflns_number_total 7640
_reflns_threshold_expression I>2\s(I)
_cod_data_source_file b404188gsup1.cif
_cod_data_source_block ki158
_cod_original_cell_volume 5861.5(10)
_cod_original_sg_symbol_H-M 'P 21/n'
_cod_database_code 7110293

loop_
_symmetry_equiv_pos_as_xyz
'x, y, z'
'-x+1/2, y+1/2, -z+1/2'
'-x, -y, -z'
'x-1/2, -y-1/2, z-1/2'

loop_
_atom_site_label
_atom_site_type_symbol
_atom_site_fract_x
_atom_site_fract_y
_atom_site_fract_z
_atom_site_U_iso_or_equiv
_atom_site_adp_type
_atom_site_occupancy
_atom_site_symmetry_multiplicity
_atom_site_calc_flag
_atom_site_refinement_flags
_atom_site_disorder_assembly
_atom_site_disorder_group
La La 0.44070(3) 0.76061(2) 0.78959(3) 0.0174(2) Uani 1 1 d . . .
P P 0.57920(14) 0.68150(11) 0.86026(12) 0.0206(6) Uani 1 1 d . . .
C1 C 0.5933(5) 0.6035(4) 0.8121(5) 0.021(2) Uani 1 1 d . . .
H1 H 0.6291 0.6122 0.7690 0.025 Uiso 1 1 calc R . .
Si1 Si 0.48527(16) 0.58076(12) 0.77054(13) 0.0233(6) Uani 1 1 d . . .
C2 C 0.4373(5) 0.6540(4) 0.7275(5) 0.027(2) Uani 1 1 d . . .
H2A H 0.3767 0.6439 0.7152 0.033 Uiso 1 1 calc R . .
H2B H 0.4635 0.6598 0.6790 0.033 Uiso 1 1 calc R . .
C3 C 0.4955(6) 0.5128(4) 0.7024(5) 0.034(2) Uani 1 1 d . . .
H3A H 0.5211 0.4757 0.7289 0.051 Uiso 1 1 calc R . .
H3B H 0.5316 0.5262 0.6625 0.051 Uiso 1 1 calc R . .
H3C H 0.4391 0.5012 0.6803 0.051 Uiso 1 1 calc R . .
C4 C 0.4177(6) 0.5498(5) 0.8437(5) 0.037(3) Uani 1 1 d . . .
H4A H 0.4437 0.5113 0.8666 0.055 Uiso 1 1 calc R . .
H4B H 0.3613 0.5392 0.8208 0.055 Uiso 1 1 calc R . .
H4C H 0.4122 0.5827 0.8824 0.055 Uiso 1 1 calc R . .
Si2 Si 0.65362(16) 0.54532(13) 0.87476(15) 0.0305(7) Uani 1 1 d . . .
C5 C 0.6087(7) 0.5408(6) 0.9683(6) 0.053(3) Uani 1 1 d . . .
H5A H 0.5486 0.5290 0.9621 0.080 Uiso 1 1 calc R . .
H5B H 0.6143 0.5826 0.9932 0.080 Uiso 1 1 calc R . .
H5C H 0.6395 0.5083 0.9990 0.080 Uiso 1 1 calc R . .
C6 C 0.7655(6) 0.5678(5) 0.8915(6) 0.038(3) Uani 1 1 d . . .
H6A H 0.7945 0.5361 0.9247 0.057 Uiso 1 1 calc R . .
H6B H 0.7694 0.6101 0.9151 0.057 Uiso 1 1 calc R . .
H6C H 0.7925 0.5690 0.8435 0.057 Uiso 1 1 calc R . .
C7 C 0.6539(7) 0.4628(5) 0.8346(8) 0.067(4) Uani 1 1 d . . .
H7A H 0.5953 0.4481 0.8244 0.100 Uiso 1 1 calc R . .
H7B H 0.6835 0.4337 0.8706 0.100 Uiso 1 1 calc R . .
H7C H 0.6831 0.4631 0.7878 0.100 Uiso 1 1 calc R . .
C8 C 0.6736(5) 0.7277(4) 0.8482(4) 0.022(2) Uani 1 1 d . . .
C9 C 0.7397(6) 0.7113(5) 0.8039(5) 0.032(2) Uani 1 1 d . . .
H9 H 0.7372 0.6709 0.7794 0.038 Uiso 1 1 calc R . .
C10 C 0.8069(7) 0.7491(5) 0.7938(6) 0.041(3) Uani 1 1 d . . .
H10 H 0.8503 0.7353 0.7629 0.049 Uiso 1 1 calc R . .
C11 C 0.8124(6) 0.8089(6) 0.8290(7) 0.051(3) Uani 1 1 d . . .
H11 H 0.8587 0.8367 0.8216 0.062 Uiso 1 1 calc R . .
C12 C 0.7495(6) 0.8268(5) 0.8746(6) 0.037(3) Uani 1 1 d . . .
H12 H 0.7534 0.8672 0.8990 0.045 Uiso 1 1 calc R . .
C13 C 0.6813(5) 0.7882(4) 0.8860(4) 0.023(2) Uani 1 1 d . . .
C14 C 0.6146(5) 0.8080(4) 0.9352(5) 0.024(2) Uani 1 1 d . . .
H14A H 0.6015 0.7713 0.9677 0.029 Uiso 1 1 calc R . .
H14B H 0.6373 0.8429 0.9683 0.029 Uiso 1 1 calc R . .
N N 0.5350(4) 0.8301(3) 0.8964(4) 0.0215(17) Uani 1 1 d . . .
C15 C 0.4723(6) 0.8405(5) 0.9532(5) 0.040(3) Uani 1 1 d . . .
H15A H 0.4186 0.8553 0.9284 0.060 Uiso 1 1 calc R . .
H15B H 0.4938 0.8729 0.9894 0.060 Uiso 1 1 calc R . .
H15C H 0.4628 0.8001 0.9796 0.060 Uiso 1 1 calc R . .
C16 C 0.5508(6) 0.8922(5) 0.8622(5) 0.038(3) Uani 1 1 d . . .
H16A H 0.4987 0.9075 0.8352 0.056 Uiso 1 1 calc R . .
H16B H 0.5956 0.8878 0.8270 0.056 Uiso 1 1 calc R . .
H16C H 0.5687 0.9231 0.9016 0.056 Uiso 1 1 calc R . .
O1 O 0.5298(4) 0.8234(3) 0.7013(3) 0.0311(16) Uani 1 1 d . A .
C17 C 0.6081(7) 0.7988(7) 0.6820(6) 0.057(3) Uani 1 1 d U . .
H17A H 0.6021 0.7542 0.6636 0.069 Uiso 0.54(2) 1 calc PR A 1
H17B H 0.6502 0.7998 0.7256 0.069 Uiso 0.54(2) 1 calc PR A 1
H17C H 0.5985 0.7712 0.6371 0.069 Uiso 0.46(2) 1 calc PR A 2
H17D H 0.6315 0.7714 0.7237 0.069 Uiso 0.46(2) 1 calc PR A 2
C18 C 0.6338(18) 0.8427(15) 0.6210(13) 0.075(6) Uani 0.54(2) 1 d PU A 1
C18X C 0.670(2) 0.8465(16) 0.6666(16) 0.075(6) Uani 0.46(2) 1 d PU A 2
C19 C 0.6037(10) 0.9033(8) 0.6377(8) 0.089(5) Uani 1 1 d U . .
H19A H 0.5982 0.9310 0.5926 0.106 Uiso 0.54(2) 1 calc PR A 1
H19B H 0.6401 0.9246 0.6775 0.106 Uiso 0.54(2) 1 calc PR A 1
H19C H 0.6224 0.9452 0.6588 0.106 Uiso 0.46(2) 1 calc PR A 2
H19D H 0.6006 0.9063 0.5822 0.106 Uiso 0.46(2) 1 calc PR A 2
C20 C 0.5186(7) 0.8853(5) 0.6646(6) 0.054(3) Uani 1 1 d . A .
H20A H 0.4997 0.9177 0.7005 0.065 Uiso 1 1 calc R . .
H20B H 0.4757 0.8824 0.6218 0.065 Uiso 1 1 calc R . .
O2 O 0.3399(4) 0.7120(3) 0.8778(3) 0.0319(16) Uani 1 1 d . . .
C21 C 0.3517(7) 0.6943(5) 0.9570(5) 0.042(3) Uani 1 1 d . . .
H21A H 0.3525 0.7331 0.9891 0.051 Uiso 1 1 calc R . .
H21B H 0.4060 0.6711 0.9667 0.051 Uiso 1 1 calc R . .
C22 C 0.2792(7) 0.6525(6) 0.9733(6) 0.053(3) Uani 1 1 d . . .
H22A H 0.2637 0.6576 1.0259 0.063 Uiso 1 1 calc R . .
H22B H 0.2919 0.6069 0.9638 0.063 Uiso 1 1 calc R . .
C23 C 0.2085(7) 0.6780(5) 0.9173(6) 0.046(3) Uani 1 1 d . . .
H23A H 0.1627 0.6461 0.9077 0.056 Uiso 1 1 calc R . .
H23B H 0.1840 0.7185 0.9349 0.056 Uiso 1 1 calc R . .
C24 C 0.2576(6) 0.6883(5) 0.8497(6) 0.044(3) Uani 1 1 d . . .
H24A H 0.2636 0.6476 0.8221 0.053 Uiso 1 1 calc R . .
H24B H 0.2287 0.7200 0.8156 0.053 Uiso 1 1 calc R . .
O3 O 0.3212(4) 0.8486(3) 0.8146(3) 0.0298(15) Uani 1 1 d . . .
C25 C 0.2532(8) 0.8498(7) 0.8630(8) 0.080(5) Uani 1 1 d . . .
H25A H 0.2186 0.8105 0.8550 0.096 Uiso 1 1 calc R . .
H25B H 0.2765 0.8501 0.9158 0.096 Uiso 1 1 calc R . .
C26 C 0.2015(7) 0.9040(5) 0.8497(7) 0.052(3) Uani 1 1 d . . .
H26A H 0.2082 0.9342 0.8925 0.062 Uiso 1 1 calc R . .
H26B H 0.1410 0.8913 0.8428 0.062 Uiso 1 1 calc R . .
C27 C 0.2295(6) 0.9332(5) 0.7818(6) 0.042(3) Uani 1 1 d . . .
H27A H 0.2268 0.9806 0.7848 0.050 Uiso 1 1 calc R . .
H27B H 0.1942 0.9188 0.7371 0.050 Uiso 1 1 calc R . .
C28 C 0.3195(6) 0.9107(5) 0.7784(6) 0.036(3) Uani 1 1 d . . .
H28A H 0.3351 0.9070 0.7257 0.043 Uiso 1 1 calc R . .
H28B H 0.3593 0.9407 0.8055 0.043 Uiso 1 1 calc R . .
O4 O 0.3527(4) 0.7809(3) 0.6613(3) 0.0326(16) Uani 1 1 d . B .
C29 C 0.2630(6) 0.7900(6) 0.6458(5) 0.040(3) Uani 1 1 d U . .
H29A H 0.2392 0.8174 0.6846 0.048 Uiso 0.67(3) 1 calc PR B 1
H29B H 0.2329 0.7483 0.6444 0.048 Uiso 0.67(3) 1 calc PR B 1
H29C H 0.2455 0.8325 0.6639 0.048 Uiso 0.33(3) 1 calc PR B 2
H29D H 0.2308 0.7567 0.6715 0.048 Uiso 0.33(3) 1 calc PR B 2
C30 C 0.2547(12) 0.8229(13) 0.5684(10) 0.043(6) Uani 0.67(3) 1 d PU B 1
C30X C 0.245(3) 0.785(2) 0.560(2) 0.043(6) Uani 0.33(3) 1 d PU B 2
C31 C 0.3334(6) 0.7998(6) 0.5328(5) 0.050(3) Uani 1 1 d U . .
H31A H 0.3178 0.7738 0.4876 0.060 Uiso 0.67(3) 1 calc PR B 1
H31B H 0.3679 0.8368 0.5178 0.060 Uiso 0.67(3) 1 calc PR B 1
H31C H 0.3402 0.7846 0.4810 0.060 Uiso 0.33(3) 1 calc PR B 2
H31D H 0.3478 0.8459 0.5369 0.060 Uiso 0.33(3) 1 calc PR B 2
C32 C 0.3827(7) 0.7600(5) 0.5905(5) 0.046(3) Uani 1 1 d . B .
H32A H 0.3714 0.7138 0.5823 0.055 Uiso 1 1 calc R . .
H32B H 0.4444 0.7678 0.5888 0.055 Uiso 1 1 calc R . .
B B 1.0350(6) 0.6194(5) 0.7025(5) 0.023(2) Uani 1 1 d . . .
C33 C 1.0984(5) 0.5888(4) 0.6424(4) 0.021(2) Uani 1 1 d . . .
C34 C 1.1820(5) 0.6083(4) 0.6415(5) 0.022(2) Uani 1 1 d . . .
H34 H 1.2018 0.6399 0.6768 0.027 Uiso 1 1 calc R . .
C35 C 1.2385(6) 0.5848(4) 0.5926(5) 0.027(2) Uani 1 1 d . . .
H35 H 1.2952 0.6002 0.5943 0.033 Uiso 1 1 calc R . .
C36 C 1.2115(6) 0.5384(4) 0.5409(5) 0.024(2) Uani 1 1 d . . .
H36 H 1.2493 0.5215 0.5065 0.028 Uiso 1 1 calc R . .
C37 C 1.1304(5) 0.5176(4) 0.5405(4) 0.023(2) Uani 1 1 d . . .
H37 H 1.1117 0.4855 0.5054 0.028 Uiso 1 1 calc R . .
C38 C 1.0749(5) 0.5410(4) 0.5885(4) 0.020(2) Uani 1 1 d . . .
H38 H 1.0185 0.5248 0.5860 0.024 Uiso 1 1 calc R . .
C39 C 1.0560(6) 0.5869(5) 0.7867(5) 0.028(2) Uani 1 1 d . . .
C40 C 1.1270(6) 0.5506(4) 0.8036(5) 0.030(2) Uani 1 1 d . . .
H40 H 1.1671 0.5449 0.7667 0.036 Uiso 1 1 calc R . .
C41 C 1.1421(7) 0.5212(5) 0.8753(5) 0.043(3) Uani 1 1 d . . .
H41 H 1.1911 0.4955 0.8858 0.052 Uiso 1 1 calc R . .
C42 C 1.0846(8) 0.5304(6) 0.9291(6) 0.051(3) Uani 1 1 d . . .
H42 H 1.0938 0.5109 0.9771 0.062 Uiso 1 1 calc R . .
C43 C 1.0137(8) 0.5678(6) 0.9135(5) 0.050(3) Uani 1 1 d . . .
H43 H 0.9745 0.5751 0.9509 0.060 Uiso 1 1 calc R . .
C44 C 1.0001(6) 0.5950(5) 0.8421(5) 0.036(3) Uani 1 1 d . . .
H44 H 0.9505 0.6199 0.8314 0.043 Uiso 1 1 calc R . .
C45 C 1.0443(5) 0.6975(5) 0.7021(6) 0.033(3) Uani 1 1 d . . .
C46 C 1.0359(6) 0.7361(6) 0.7646(7) 0.048(3) Uani 1 1 d . . .
H46 H 1.0319 0.7170 0.8126 0.058 Uiso 1 1 calc R . .
C47 C 1.0332(7) 0.8044(6) 0.7572(9) 0.060(4) Uani 1 1 d . . .
H47 H 1.0275 0.8301 0.8005 0.072 Uiso 1 1 calc R . .
C48 C 1.0386(7) 0.8328(6) 0.6895(10) 0.066(4) Uani 1 1 d . . .
H48 H 1.0349 0.8781 0.6851 0.079 Uiso 1 1 calc R . .
C49 C 1.0492(6) 0.7959(6) 0.6277(8) 0.054(3) Uani 1 1 d . . .
H49 H 1.0542 0.8154 0.5800 0.065 Uiso 1 1 calc R . .
C50 C 1.0528(6) 0.7300(5) 0.6349(6) 0.040(3) Uani 1 1 d . . .
H50 H 1.0616 0.7053 0.5913 0.048 Uiso 1 1 calc R . .
C51 C 0.9349(5) 0.6026(4) 0.6764(5) 0.023(2) Uani 1 1 d . . .
C52 C 0.8990(6) 0.5436(4) 0.6944(5) 0.028(2) Uani 1 1 d . . .
H52 H 0.9327 0.5136 0.7231 0.034 Uiso 1 1 calc R . .
C53 C 0.8156(7) 0.5272(5) 0.6715(6) 0.046(3) Uani 1 1 d . . .
H53 H 0.7940 0.4864 0.6841 0.055 Uiso 1 1 calc R . .
C54 C 0.7645(7) 0.5699(6) 0.6309(6) 0.047(3) Uani 1 1 d . . .
H54 H 0.7078 0.5590 0.6147 0.057 Uiso 1 1 calc R . .
C55 C 0.7974(6) 0.6279(6) 0.6146(6) 0.050(3) Uani 1 1 d . . .
H55 H 0.7623 0.6583 0.5880 0.061 Uiso 1 1 calc R . .
C56 C 0.8812(6) 0.6445(5) 0.6357(6) 0.038(3) Uani 1 1 d . . .
H56 H 0.9020 0.6852 0.6218 0.045 Uiso 1 1 calc R . .
O5 O 0.5572(10) 0.7034(8) 0.5220(8) 0.073(5) Uani 0.552(14) 1 d PDU C 1
C57 C 0.5135(14) 0.6967(9) 0.4512(10) 0.056(5) Uani 0.552(14) 1 d PDU C 1
H57A H 0.5536 0.6957 0.4108 0.067 Uiso 0.552(14) 1 calc PR C 1
H57B H 0.4730 0.7324 0.4416 0.067 Uiso 0.552(14) 1 calc PR C 1
C58 C 0.4681(12) 0.6349(11) 0.4555(11) 0.057(5) Uani 0.552(14) 1 d PDU C 1
H58A H 0.4703 0.6111 0.4077 0.068 Uiso 0.552(14) 1 calc PR C 1
H58B H 0.4079 0.6422 0.4656 0.068 Uiso 0.552(14) 1 calc PR C 1
C59 C 0.5123(17) 0.5986(11) 0.5182(14) 0.066(6) Uani 0.552(14) 1 d PDU C 1
H59A H 0.4739 0.5905 0.5589 0.079 Uiso 0.552(14) 1 calc PR C 1
H59B H 0.5338 0.5571 0.5004 0.079 Uiso 0.552(14) 1 calc PR C 1
C60 C 0.5831(14) 0.6411(10) 0.5443(12) 0.060(6) Uani 0.552(14) 1 d PDU C 1
H60A H 0.5932 0.6387 0.5996 0.072 Uiso 0.552(14) 1 calc PR C 1
H60B H 0.6359 0.6289 0.5208 0.072 Uiso 0.552(14) 1 calc PR C 1
C61 C 0.5332(14) 0.5287(6) 0.5021(14) 0.074(8) Uani 0.448(14) 1 d PDU . 2
H61A H 0.5637 0.5302 0.5524 0.089 Uiso 0.448(14) 1 calc PR C 2
H61B H 0.5753 0.5231 0.4638 0.089 Uiso 0.448(14) 1 calc PR C 2
C62 C 0.480(2) 0.5925(12) 0.487(2) 0.075(8) Uani 0.448(14) 1 d PDU C 2
H62A H 0.4347 0.5962 0.5221 0.090 Uiso 0.448(14) 1 calc PR C 2
H62B H 0.4545 0.5931 0.4348 0.090 Uiso 0.448(14) 1 calc PR C 2
C63 C 0.547(2) 0.6498(19) 0.500(2) 0.098(10) Uani 0.448(14) 1 d PDU C 2
H63A H 0.5172 0.6909 0.4924 0.147 Uiso 0.448(14) 1 calc PR C 2
H63B H 0.5906 0.6462 0.4632 0.147 Uiso 0.448(14) 1 calc PR C 2
H63C H 0.5734 0.6476 0.5506 0.147 Uiso 0.448(14) 1 calc PR C 2

loop_
_atom_site_aniso_label
_atom_site_aniso_U_11
_atom_site_aniso_U_22
_atom_site_aniso_U_33
_atom_site_aniso_U_23
_atom_site_aniso_U_13
_atom_site_aniso_U_12
La 0.0234(3) 0.0128(3) 0.0155(3) 0.0034(2) -0.00221(19) -0.0003(2)
P 0.0234(12) 0.0178(14) 0.0202(12) -0.0021(10) -0.0012(10) -0.0004(10)
C1 0.018(4) 0.019(5) 0.026(5) -0.008(4) 0.011(4) 0.001(4)
Si1 0.0333(14) 0.0172(15) 0.0187(13) -0.0001(10) -0.0029(11) -0.0035(11)
C2 0.031(5) 0.032(6) 0.019(5) 0.002(4) -0.004(4) -0.002(4)
C3 0.055(6) 0.019(6) 0.027(5) 0.001(4) -0.005(5) -0.007(5)
C4 0.036(6) 0.025(6) 0.049(6) 0.005(5) -0.002(5) -0.008(5)
Si2 0.0329(15) 0.0214(16) 0.0367(16) 0.0085(12) -0.0015(12) 0.0025(12)
C5 0.055(7) 0.062(9) 0.043(7) 0.028(6) 0.000(6) 0.007(6)
C6 0.042(6) 0.027(6) 0.044(6) 0.010(5) -0.010(5) 0.004(5)
C7 0.052(7) 0.037(8) 0.107(11) 0.007(7) -0.026(7) 0.007(6)
C8 0.030(5) 0.020(6) 0.017(4) 0.008(4) -0.001(4) 0.006(4)
C9 0.038(6) 0.026(6) 0.032(5) 0.004(5) -0.001(5) -0.003(5)
C10 0.047(7) 0.016(7) 0.063(7) 0.003(5) 0.023(6) 0.000(5)
C11 0.030(6) 0.043(8) 0.082(9) 0.013(7) 0.005(6) -0.009(5)
C12 0.028(6) 0.030(7) 0.054(7) -0.007(5) -0.001(5) -0.004(5)
C13 0.026(5) 0.025(6) 0.017(5) 0.003(4) -0.005(4) 0.005(4)
C14 0.029(5) 0.017(5) 0.024(5) -0.003(4) -0.010(4) -0.003(4)
N 0.025(4) 0.016(5) 0.024(4) 0.001(3) -0.003(3) -0.008(3)
C15 0.039(6) 0.046(7) 0.036(6) -0.015(5) 0.003(5) -0.003(5)
C16 0.040(6) 0.027(6) 0.043(6) 0.000(5) -0.021(5) -0.005(5)
O1 0.029(4) 0.032(4) 0.031(4) 0.012(3) -0.002(3) -0.007(3)
C17 0.050(7) 0.081(8) 0.040(6) 0.016(6) 0.001(6) -0.001(6)
C18 0.093(15) 0.106(13) 0.028(11) -0.007(10) 0.013(10) -0.043(11)
C18X 0.090(15) 0.101(14) 0.034(12) -0.009(11) 0.007(11) -0.042(9)
C19 0.133(13) 0.081(9) 0.052(8) 0.024(7) 0.007(8) -0.050(9)
C20 0.081(8) 0.035(7) 0.043(6) 0.023(5) -0.020(6) -0.026(6)
O2 0.042(4) 0.030(4) 0.023(3) -0.001(3) 0.000(3) -0.005(3)
C21 0.068(7) 0.038(7) 0.020(5) 0.010(5) -0.002(5) -0.005(6)
C22 0.079(8) 0.049(8) 0.032(6) 0.004(5) 0.017(6) -0.014(7)
C23 0.045(6) 0.037(7) 0.059(7) -0.011(6) 0.021(6) -0.023(5)
C24 0.036(6) 0.056(8) 0.040(6) 0.005(5) -0.001(5) -0.029(5)
O3 0.035(4) 0.027(4) 0.028(3) 0.002(3) 0.005(3) 0.006(3)
C25 0.072(9) 0.086(11) 0.087(10) 0.039(9) 0.038(8) 0.050(8)
C26 0.056(7) 0.023(7) 0.075(8) -0.001(6) -0.003(6) 0.008(6)
C27 0.033(6) 0.021(6) 0.068(8) 0.008(5) -0.011(5) 0.002(5)
C28 0.042(6) 0.024(6) 0.041(6) 0.005(5) -0.003(5) -0.002(5)
O4 0.039(4) 0.032(4) 0.025(4) 0.003(3) -0.011(3) 0.005(3)
C29 0.031(6) 0.053(7) 0.035(5) 0.003(5) -0.010(4) 0.000(5)
C30 0.059(9) 0.046(17) 0.024(7) 0.004(9) -0.007(6) 0.003(10)
C30X 0.060(9) 0.045(18) 0.025(8) 0.005(13) -0.001(9) 0.001(13)
C31 0.054(6) 0.072(9) 0.022(5) 0.004(5) -0.011(4) -0.005(6)
C32 0.057(7) 0.055(8) 0.025(5) 0.005(5) -0.009(5) 0.014(6)
B 0.038(6) 0.010(6) 0.023(5) 0.010(4) 0.002(5) -0.003(5)
C33 0.033(5) 0.015(5) 0.015(4) 0.006(4) 0.005(4) -0.003(4)
C34 0.031(5) 0.018(5) 0.018(5) 0.002(4) 0.008(4) 0.001(4)
C35 0.026(5) 0.037(6) 0.018(5) 0.003(4) 0.003(4) -0.005(4)
C36 0.035(6) 0.019(6) 0.018(5) 0.005(4) 0.010(4) 0.008(4)
C37 0.035(6) 0.025(6) 0.009(4) -0.001(4) 0.001(4) 0.010(5)
C38 0.027(5) 0.014(5) 0.019(5) 0.005(4) -0.003(4) -0.002(4)
C39 0.030(5) 0.033(6) 0.022(5) -0.009(4) 0.006(4) -0.014(5)
C40 0.048(6) 0.022(6) 0.021(5) -0.004(4) 0.008(5) 0.000(5)
C41 0.076(8) 0.025(7) 0.027(6) 0.009(5) -0.009(6) -0.007(6)
C42 0.080(9) 0.045(8) 0.028(6) 0.009(5) -0.005(6) -0.020(7)
C43 0.066(8) 0.062(9) 0.021(6) -0.001(5) 0.011(6) -0.033(7)
C44 0.027(5) 0.046(7) 0.034(6) -0.002(5) 0.002(5) -0.023(5)
C45 0.013(5) 0.037(7) 0.049(7) -0.016(5) 0.003(4) 0.000(4)
C46 0.035(6) 0.050(8) 0.061(7) -0.027(6) 0.010(5) -0.007(5)
C47 0.040(7) 0.028(9) 0.114(12) -0.039(8) 0.014(7) -0.005(6)
C48 0.049(8) 0.019(8) 0.129(13) -0.004(9) 0.001(8) -0.002(6)
C49 0.031(6) 0.024(8) 0.106(11) 0.021(7) -0.003(6) -0.004(5)
C50 0.045(6) 0.033(8) 0.040(6) 0.002(5) 0.001(5) -0.002(5)
C51 0.026(5) 0.024(6) 0.019(5) -0.006(4) 0.007(4) -0.003(4)
C52 0.039(6) 0.017(6) 0.028(5) 0.001(4) 0.001(4) -0.007(4)
C53 0.051(7) 0.038(7) 0.049(7) -0.012(6) 0.009(6) -0.022(6)
C54 0.036(6) 0.053(9) 0.052(7) -0.019(6) 0.002(6) -0.011(6)
C55 0.036(6) 0.048(8) 0.066(8) 0.001(6) -0.009(6) 0.004(6)
C56 0.034(6) 0.026(6) 0.054(7) -0.007(5) 0.005(5) -0.003(5)
O5 0.092(11) 0.065(9) 0.060(9) 0.015(8) -0.013(8) -0.022(8)
C57 0.080(14) 0.047(11) 0.041(10) 0.002(8) 0.008(9) 0.016(9)
C58 0.046(11) 0.081(13) 0.043(11) 0.006(9) -0.004(8) -0.001(9)
C59 0.093(15) 0.062(11) 0.041(13) 0.014(9) -0.012(10) -0.013(10)
C60 0.073(13) 0.070(12) 0.036(11) 0.006(10) -0.008(9) -0.007(10)
C61 0.090(18) 0.097(16) 0.032(13) -0.007(14) -0.019(13) 0.004(14)
C62 0.078(18) 0.092(17) 0.053(18) 0.000(16) -0.005(15) -0.004(12)
C63 0.10(2) 0.098(17) 0.09(2) -0.02(2) 0.01(2) -0.018(17)

loop_
_atom_type_symbol
_atom_type_description
_atom_type_scat_dispersion_real
_atom_type_scat_dispersion_imag
_atom_type_scat_source
C C 0.0033 0.0016 'International Tables Vol C Tables 4.2.6.8 and 6.1.1.4'
H H 0.0000 0.0000 'International Tables Vol C Tables 4.2.6.8 and 6.1.1.4'
B B 0.0013 0.0007 'International Tables Vol C Tables 4.2.6.8 and 6.1.1.4'
N N 0.0061 0.0033 'International Tables Vol C Tables 4.2.6.8 and 6.1.1.4'
O O 0.0106 0.0060 'International Tables Vol C Tables 4.2.6.8 and 6.1.1.4'
Si Si 0.0817 0.0704 'International Tables Vol C Tables 4.2.6.8 and 6.1.1.4'
P P 0.1023 0.0942 'International Tables Vol C Tables 4.2.6.8 and 6.1.1.4'
La La -0.2871 2.4523 'International Tables Vol C Tables 4.2.6.8 and 6.1.1.4'

loop_
_geom_angle_atom_site_label_1
_geom_angle_atom_site_label_2
_geom_angle_atom_site_label_3
_geom_angle
_geom_angle_site_symmetry_1
P La C2 71.60(19) .
P La N 69.33(15) .
P La O1 97.39(14) .
P La O2 89.32(14) .
P La O3 144.86(13) .
P La O4 142.61(14) .
C2 La N 140.8(2) .
C2 La O1 100.5(3) .
C2 La O2 85.5(3) .
C2 La O3 133.6(2) .
C2 La O4 76.2(2) .
N La O1 82.0(2) .
N La O2 96.57(19) .
N La O3 83.07(19) .
N La O4 138.4(2) .
O1 La O2 172.1(2) .
O1 La O3 99.93(19) .
O1 La O4 70.16(19) .
O2 La O3 72.19(19) .
O2 La O4 106.75(19) .
O3 La O4 72.42(18) .
La P C1 113.5(3) .
La P C8 104.2(3) .
C1 P C8 106.8(4) .
P C1 Si1 105.7(4) .
P C1 Si2 111.3(4) .
Si1 C1 Si2 119.2(5) .
C1 Si1 C2 107.0(4) .
C1 Si1 C3 109.4(4) .
C1 Si1 C4 111.0(4) .
C2 Si1 C3 113.8(4) .
C2 Si1 C4 109.9(4) .
C3 Si1 C4 105.7(4) .
La C2 Si1 123.9(4) .
C1 Si2 C5 111.2(4) .
C1 Si2 C6 112.4(4) .
C1 Si2 C7 112.6(5) .
C5 Si2 C6 106.6(5) .
C5 Si2 C7 108.0(6) .
C6 Si2 C7 105.8(5) .
P C8 C9 126.4(7) .
P C8 C13 117.6(6) .
C9 C8 C13 116.0(8) .
C8 C9 C10 124.1(9) .
C9 C10 C11 119.3(10) .
C10 C11 C12 118.9(10) .
C11 C12 C13 122.1(10) .
C8 C13 C12 119.5(8) .
C8 C13 C14 119.0(8) .
C12 C13 C14 121.5(9) .
C13 C14 N 115.4(7) .
La N C14 124.6(5) .
La N C15 101.3(5) .
La N C16 106.1(5) .
C14 N C15 108.2(7) .
C14 N C16 108.2(6) .
C15 N C16 107.3(8) .
La O1 C17 119.7(6) .
La O1 C20 132.9(6) .
C17 O1 C20 107.4(8) .
O1 C17 C18 103.8(15) .
O1 C17 C18X 114.5(17) .
C17 C18 C19 106.8(18) .
C17 C18X C19 98(2) .
C18 C19 C20 99.6(14) .
C18X C19 C20 106.5(13) .
O1 C20 C19 106.3(10) .
La O2 C21 131.2(6) .
La O2 C24 120.6(5) .
C21 O2 C24 107.7(7) .
O2 C21 C22 106.7(8) .
C21 C22 C23 101.8(8) .
C22 C23 C24 100.5(8) .
O2 C24 C23 105.7(8) .
La O3 C25 132.6(6) .
La O3 C28 122.0(5) .
C25 O3 C28 105.3(8) .
O3 C25 C26 111.4(10) .
C25 C26 C27 105.9(10) .
C26 C27 C28 104.0(8) .
O3 C28 C27 104.7(7) .
La O4 C29 130.2(5) .
La O4 C32 121.8(5) .
C29 O4 C32 104.3(7) .
O4 C29 C30 104.9(10) .
O4 C29 C30X 107.2(17) .
C29 C30 C31 102.1(13) .
C29 C30X C31 101(3) .
C30 C31 C32 107.0(10) .
C30X C31 C32 96.7(17) .
O4 C32 C31 104.4(8) .
C33 B C39 109.7(7) .
C33 B C45 109.0(7) .
C33 B C51 110.2(7) .
C39 B C45 113.4(8) .
C39 B C51 107.4(7) .
C45 B C51 107.1(7) .
B C33 C34 121.1(8) .
B C33 C38 124.9(8) .
C34 C33 C38 114.0(8) .
C33 C34 C35 124.1(8) .
C34 C35 C36 119.2(8) .
C35 C36 C37 118.6(8) .
C36 C37 C38 122.2(8) .
C33 C38 C37 122.0(8) .
B C39 C40 122.5(8) .
B C39 C44 119.9(8) .
C40 C39 C44 117.6(9) .
C39 C40 C41 121.5(9) .
C40 C41 C42 119.1(10) .
C41 C42 C43 120.2(10) .
C42 C43 C44 119.2(10) .
C39 C44 C43 122.5(10) .
B C45 C46 124.1(10) .
B C45 C50 120.1(8) .
C46 C45 C50 115.4(10) .
C45 C46 C47 120.5(12) .
C46 C47 C48 121.1(12) .
C47 C48 C49 119.4(12) .
C48 C49 C50 119.5(12) .
C45 C50 C49 124.0(11) .
B C51 C52 121.0(8) .
B C51 C56 123.5(8) .
C52 C51 C56 115.5(8) .
C51 C52 C53 122.5(9) .
C52 C53 C54 120.4(10) .
C53 C54 C55 118.1(10) .
C54 C55 C56 122.2(10) .
C51 C56 C55 121.4(10) .
C57 O5 C60 106.2(18) .
O5 C57 C58 104.6(14) .
C57 C58 C59 106.1(12) .
C58 C59 C60 103.9(13) .
O5 C60 C59 105.3(15) .
C61 C61 C62 107(3) 3_666
C61 C62 C63 106(2) .

loop_
_geom_bond_atom_site_label_1
_geom_bond_atom_site_label_2
_geom_bond_distance
_geom_bond_site_symmetry_2
La P 2.956(2) .
La C2 2.485(9) .
La N 2.754(6) .
La O1 2.541(6) .
La O2 2.521(6) .
La O3 2.690(6) .
La O4 2.634(5) .
P C1 1.860(8) .
P C8 1.799(9) .
C1 Si1 1.876(8) .
C1 Si2 1.868(9) .
Si1 C2 1.849(9) .
Si1 C3 1.881(9) .
Si1 C4 1.854(10) .
Si2 C5 1.857(10) .
Si2 C6 1.833(9) .
Si2 C7 1.865(12) .
C8 C9 1.392(12) .
C8 C13 1.431(12) .
C9 C10 1.343(13) .
C10 C11 1.396(15) .
C11 C12 1.375(14) .
C12 C13 1.369(13) .
C13 C14 1.474(12) .
C14 N 1.470(10) .
N C15 1.477(11) .
N C16 1.460(11) .
O1 C17 1.401(12) .
O1 C20 1.454(11) .
C17 C18 1.50(3) .
C17 C18X 1.43(3) .
C18 C19 1.39(3) .
C18X C19 1.64(4) .
C19 C20 1.502(17) .
O2 C21 1.460(10) .
O2 C24 1.450(10) .
C21 C22 1.482(14) .
C22 C23 1.544(15) .
C23 C24 1.488(13) .
O3 C25 1.420(12) .
O3 C28 1.446(11) .
C25 C26 1.406(14) .
C26 C27 1.452(14) .
C27 C28 1.501(13) .
O4 C29 1.438(10) .
O4 C32 1.444(11) .
C29 C30 1.54(2) .
C29 C30X 1.55(4) .
C30 C31 1.51(2) .
C30X C31 1.53(4) .
C31 C32 1.500(13) .
B C33 1.641(13) .
B C39 1.663(13) .
B C45 1.637(14) .
B C51 1.656(13) .
C33 C34 1.383(12) .
C33 C38 1.420(12) .
C34 C35 1.377(12) .
C35 C36 1.385(12) .
C36 C37 1.352(12) .
C37 C38 1.354(11) .
C39 C40 1.370(13) .
C39 C44 1.377(12) .
C40 C41 1.424(13) .
C41 C42 1.375(15) .
C42 C43 1.379(16) .
C43 C44 1.398(14) .
C45 C46 1.387(14) .
C45 C50 1.391(14) .
C46 C47 1.431(16) .
C47 C48 1.353(18) .
C48 C49 1.364(18) .
C49 C50 1.382(14) .
C51 C52 1.399(12) .
C51 C56 1.389(13) .
C52 C53 1.395(13) .
C53 C54 1.376(15) .
C54 C55 1.357(15) .
C55 C56 1.395(13) .
O5 C57 1.41(2) .
O5 C60 1.41(2) .
C57 C58 1.48(2) .
C58 C59 1.49(3) .
C59 C60 1.48(2) .
C61 C61 1.59(3) 3_666
C61 C62 1.59(3) .
C62 C63 1.60(3) .
